data_2015162
loop_
_publ_author_name
'Pelosi, G.'
'Pelizzi, C.'
'Belicchi Ferrari, M.'
'Rodr\'iguez Arg\"uelles, M.C.'
'Vieito, C.'
'Sanmart\'in, J.'

_publ_section_title
;
 Isatin 3-semicarbazone and 1-methylisatin 3-semicarbazone
;
_journal_coeditor_code HJ1061
_journal_issue 10
_journal_name_full 'Acta Crystallographica Section C'
_journal_page_first o589
_journal_page_last o592
_journal_paper_doi 10.1107/S0108270105024959
_journal_volume 61
_journal_year 2005
_chemical_formula_iupac 'C10 H10 N4 O2'
_chemical_formula_moiety 'C10 H10 N4 O2'
_chemical_formula_sum 'C10 H10 N4 O2'
_chemical_formula_weight 218.22
_chemical_melting_point 249
_chemical_name_common N-methylisatin-3-semicarbazone
_chemical_name_systematic
;
1-methylindole-2,3-dione 3-semicarbazone
;
_space_group_IT_number 19
_symmetry_cell_setting orthorhombic
_symmetry_space_group_name_Hall 'P 2ac 2ab'
_symmetry_space_group_name_H-M 'P 21 21 21'
_atom_sites_solution_hydrogens geom
_atom_sites_solution_primary direct
_atom_sites_solution_secondary difmap
_audit_creation_method SHELXL-97
_cell_angle_alpha 90.00
_cell_angle_beta 90.00
_cell_angle_gamma 90.00
_cell_formula_units_Z 4
_cell_length_a 3.984(2)
_cell_length_b 20.930(6)
_cell_length_c 12.122(2)
_cell_measurement_reflns_used 3118
_cell_measurement_temperature 298(2)
_cell_measurement_theta_max 24.99
_cell_measurement_theta_min 2.05
_cell_volume 1010.8(6)
_computing_cell_refinement SMART
_computing_data_collection 'SMART (Bruker, 1997)'
_computing_data_reduction 'SAINT (Bruker, 1997)'
_computing_molecular_graphics 'ORTEPIII (Burnett & Johnson, 1996) and PLATON (Spek, 2003)'
_computing_publication_material SHELXL97
_computing_structure_refinement 'SHELXL97 (Sheldrick, 1997)'
_computing_structure_solution 'SIR97 (Altomare et al., 1999)'
_diffrn_ambient_temperature 298(2)
_diffrn_detector_area_resol_mean 8.192
_diffrn_measured_fraction_theta_full 1.000
_diffrn_measured_fraction_theta_max 1.000
_diffrn_measurement_device_type 'Bruker SMART 1000'
_diffrn_measurement_method \w
_diffrn_radiation_monochromator graphite
_diffrn_radiation_source 'fine-focus sealed tube'
_diffrn_radiation_type MoK\a
_diffrn_radiation_wavelength 0.71073
_diffrn_reflns_av_R_equivalents 0.0375
_diffrn_reflns_av_sigmaI/netI 0.0240
_diffrn_reflns_limit_h_max 4
_diffrn_reflns_limit_h_min -4
_diffrn_reflns_limit_k_max 23
_diffrn_reflns_limit_k_min -23
_diffrn_reflns_limit_l_max 13
_diffrn_reflns_limit_l_min -13
_diffrn_reflns_number 9231
_diffrn_reflns_theta_full 23.28
_diffrn_reflns_theta_max 23.28
_diffrn_reflns_theta_min 1.94
_diffrn_standards_decay_% 0
_diffrn_standards_interval_count 0
_diffrn_standards_interval_time 0
_diffrn_standards_number 0
_exptl_absorpt_coefficient_mu 0.105
_exptl_absorpt_correction_T_max 0.98000
_exptl_absorpt_correction_T_min 0.93890
_exptl_absorpt_correction_type multi-scan
_exptl_absorpt_process_details '(SADABS; Bruker, 1999)'
_exptl_crystal_colour yellow
_exptl_crystal_density_diffrn 1.434
_exptl_crystal_density_method 'not measured'
_exptl_crystal_description prism
_exptl_crystal_F_000 456
_exptl_crystal_size_max 0.4
_exptl_crystal_size_mid 0.3
_exptl_crystal_size_min 0.2
_refine_diff_density_max 0.100
_refine_diff_density_min -0.122
_refine_ls_extinction_method none
_refine_ls_goodness_of_fit_ref 1.019
_refine_ls_hydrogen_treatment constr
_refine_ls_matrix_type full
_refine_ls_number_parameters 146
_refine_ls_number_reflns 910
_refine_ls_number_restraints 0
_refine_ls_restrained_S_all 1.019
_refine_ls_R_factor_all 0.0343
_refine_ls_R_factor_gt 0.0278
_refine_ls_shift/su_max 0.000
_refine_ls_shift/su_mean 0.000
_refine_ls_structure_factor_coef Fsqd
_refine_ls_weighting_details 'calc w=1/[\s^2^(Fo^2^)+(0.0557P)^2^] where P=(Fo^2^+2Fc^2^)/3'
_refine_ls_weighting_scheme calc
_refine_ls_wR_factor_gt 0.0742
_refine_ls_wR_factor_ref 0.0768
_reflns_number_gt 782
_reflns_number_total 910
_reflns_threshold_expression I>2\s(I)
_cod_data_source_file hj1061.cif
_cod_data_source_block II
_cod_database_code 2015162
_cod_database_fobs_code 2015162

loop_
_symmetry_equiv_pos_as_xyz
'x, y, z'
'-x+1/2, -y, z+1/2'
'x+1/2, -y+1/2, -z'
'-x, y+1/2, -z+1/2'

loop_
_atom_site_label
_atom_site_fract_x
_atom_site_fract_y
_atom_site_fract_z
_atom_site_U_iso_or_equiv
_atom_site_adp_type
_atom_site_calc_flag
_atom_site_refinement_flags
_atom_site_occupancy
_atom_site_disorder_assembly
_atom_site_disorder_group
_atom_site_type_symbol
O1 0.7991(6) 0.16810(8) 0.98208(13) 0.0716(6) Uani d . 1 . . O
O2 1.1174(5) 0.03955(8) 0.71768(13) 0.0646(6) Uani d . 1 . . O
N1 0.5444(6) 0.23666(11) 0.86358(17) 0.0652(7) Uani d . 1 . . N
H1 0.4848 0.2629 0.9146 0.078 Uiso calc R 1 . . H
H2 0.4941 0.2445 0.7959 0.078 Uiso calc R 1 . . H
N2 0.8028(7) 0.14554(10) 0.80117(14) 0.0589(6) Uani d . 1 . . N
H3 0.9091 0.1105 0.8133 0.071 Uiso calc R 1 . . H
N3 0.7246(6) 0.16223(9) 0.69678(14) 0.0488(5) Uani d . 1 . . N
N4 1.0444(5) 0.03808(9) 0.52878(15) 0.0486(5) Uani d . 1 . . N
C1 0.7134(7) 0.18433(11) 0.8892(2) 0.0550(7) Uani d . 1 . . C
C2 0.8210(6) 0.12407(10) 0.61916(18) 0.0435(6) Uani d . 1 . . C
C3 0.7599(6) 0.13253(10) 0.50235(17) 0.0422(6) Uani d . 1 . . C
C4 0.6054(7) 0.17950(11) 0.44031(19) 0.0484(6) Uani d . 1 . . C
H4 0.5100 0.2150 0.4741 0.058 Uiso calc R 1 . . H
C5 0.5958(7) 0.17263(13) 0.3271(2) 0.0569(7) Uani d . 1 . . C
H5 0.4943 0.2040 0.2842 0.068 Uiso calc R 1 . . H
C6 0.7346(7) 0.11983(12) 0.2768(2) 0.0602(7) Uani d . 1 . . C
H6 0.7241 0.1163 0.2004 0.072 Uiso calc R 1 . . H
C7 0.8886(7) 0.07211(12) 0.33672(18) 0.0545(7) Uani d . 1 . . C
H7 0.9812 0.0365 0.3023 0.065 Uiso calc R 1 . . H
C8 0.8998(6) 0.07924(10) 0.44936(18) 0.0427(6) Uani d . 1 . . C
C9 1.0115(7) 0.06289(11) 0.63179(19) 0.0481(6) Uani d . 1 . . C
C10 1.2050(8) -0.02279(10) 0.5055(2) 0.0622(8) Uani d . 1 . . C
H10A 1.3533 -0.0181 0.4436 0.093 Uiso calc R 1 . . H
H10B 1.0369 -0.0542 0.4887 0.093 Uiso calc R 1 . . H
H10C 1.3311 -0.0363 0.5688 0.093 Uiso calc R 1 . . H

loop_
_atom_site_aniso_label
_atom_site_aniso_U_11
_atom_site_aniso_U_22
_atom_site_aniso_U_33
_atom_site_aniso_U_12
_atom_site_aniso_U_13
_atom_site_aniso_U_23
O1 0.1081(17) 0.0666(11) 0.0401(10) -0.0106(13) -0.0094(10) -0.0006(8)
O2 0.0830(14) 0.0571(10) 0.0537(10) 0.0084(11) -0.0110(10) 0.0082(8)
N1 0.0911(19) 0.0614(13) 0.0432(12) 0.0067(14) 0.0079(12) -0.0058(10)
N2 0.0807(17) 0.0510(11) 0.0450(12) 0.0046(13) -0.0035(12) -0.0043(9)
N3 0.0595(13) 0.0498(11) 0.0370(11) -0.0035(11) -0.0023(10) -0.0037(9)
N4 0.0529(13) 0.0404(10) 0.0526(11) 0.0022(11) 0.0012(11) -0.0051(9)
C1 0.0713(19) 0.0505(14) 0.0432(15) -0.0132(15) 0.0050(16) -0.0035(12)
C2 0.0478(15) 0.0404(12) 0.0423(13) -0.0051(12) 0.0022(12) -0.0019(10)
C3 0.0410(14) 0.0405(11) 0.0451(13) -0.0053(12) 0.0000(12) -0.0019(9)
C4 0.0453(14) 0.0458(13) 0.0540(15) -0.0004(12) -0.0003(13) -0.0006(11)
C5 0.0554(17) 0.0622(16) 0.0530(15) -0.0035(15) -0.0089(14) 0.0101(12)
C6 0.0649(18) 0.0719(17) 0.0437(14) -0.0091(17) -0.0025(15) -0.0022(13)
C7 0.0583(17) 0.0559(14) 0.0492(14) -0.0049(16) 0.0046(13) -0.0108(12)
C8 0.0404(14) 0.0412(12) 0.0465(13) -0.0049(12) 0.0020(12) -0.0015(10)
C9 0.0501(15) 0.0440(13) 0.0500(14) -0.0050(12) -0.0015(13) 0.0030(11)
C10 0.0656(19) 0.0429(14) 0.0781(18) 0.0068(16) 0.0051(17) -0.0040(12)

loop_
_atom_type_symbol
_atom_type_description
_atom_type_scat_dispersion_real
_atom_type_scat_dispersion_imag
_atom_type_scat_source
C C 0.0033 0.0016 'International Tables Vol C Tables 4.2.6.8 and 6.1.1.4'
H H 0.0000 0.0000 'International Tables Vol C Tables 4.2.6.8 and 6.1.1.4'
N N 0.0061 0.0033 'International Tables Vol C Tables 4.2.6.8 and 6.1.1.4'
O O 0.0106 0.0060 'International Tables Vol C Tables 4.2.6.8 and 6.1.1.4'

loop_
_geom_angle_atom_site_label_1
_geom_angle_atom_site_label_2
_geom_angle_atom_site_label_3
_geom_angle
C1 N1 H1 120.0
C1 N1 H2 120.0
H1 N1 H2 120.0
N3 N2 C1 120.7(2)
N3 N2 H3 119.7
C1 N2 H3 119.7
C2 N3 N2 117.0(2)
C9 N4 C8 110.70(18)
C9 N4 C10 123.8(2)
C8 N4 C10 125.53(19)
O1 C1 N1 126.0(2)
O1 C1 N2 118.2(2)
N1 C1 N2 115.8(2)
N3 C2 C3 125.9(2)
N3 C2 C9 127.2(2)
C3 C2 C9 106.87(19)
C4 C3 C8 119.6(2)
C4 C3 C2 134.0(2)
C8 C3 C2 106.49(19)
C5 C4 C3 118.6(2)
C5 C4 H4 120.7
C3 C4 H4 120.7
C6 C5 C4 120.8(2)
C6 C5 H5 119.6
C4 C5 H5 119.6
C5 C6 C7 121.8(2)
C5 C6 H6 119.1
C7 C6 H6 119.1
C8 C7 C6 117.3(2)
C8 C7 H7 121.3
C6 C7 H7 121.3
C7 C8 C3 121.9(2)
C7 C8 N4 128.6(2)
C3 C8 N4 109.54(19)
O2 C9 N4 126.5(2)
O2 C9 C2 127.1(2)
N4 C9 C2 106.37(19)
N4 C10 H10A 109.5
N4 C10 H10B 109.5
H10A C10 H10B 109.5
N4 C10 H10C 109.5
H10A C10 H10C 109.5
H10B C10 H10C 109.5

loop_
_geom_bond_atom_site_label_1
_geom_bond_atom_site_label_2
_geom_bond_site_symmetry_2
_geom_bond_distance
_geom_bond_publ_flag
O1 C1 . 1.225(3) ?
O2 C9 . 1.225(3) ?
N1 C1 . 1.323(3) ?
N1 H1 . 0.86 ?
N1 H2 . 0.86 ?
N2 N3 . 1.349(3) ?
N2 C1 . 1.387(3) ?
N2 H3 . 0.86 ?
N3 C2 . 1.293(3) ?
N4 C9 . 1.359(3) ?
N4 C8 . 1.414(3) ?
N4 C10 . 1.453(3) ?
C2 C3 . 1.448(3) ?
C2 C9 . 1.496(3) ?
C3 C4 . 1.382(3) ?
C3 C8 . 1.403(3) ?
C4 C5 . 1.381(3) ?
C4 H4 . 0.93 ?
C5 C6 . 1.378(4) ?
C5 H5 . 0.93 ?
C6 C7 . 1.379(4) ?
C6 H6 . 0.93 ?
C7 C8 . 1.374(3) ?
C7 H7 . 0.93 ?
C10 H10A . 0.96 ?
C10 H10B . 0.96 ?
C10 H10C . 0.96 ?

loop_
_geom_hbond_atom_site_label_D
_geom_hbond_atom_site_label_H
_geom_hbond_atom_site_label_A
_geom_hbond_site_symmetry_A
_geom_hbond_distance_DH
_geom_hbond_distance_HA
_geom_hbond_distance_DA
_geom_hbond_angle_DHA
_geom_hbond_publ_flag
N1 H1 O1 3_457 0.86 2.05 2.903(3) 171 yes
N1 H2 N3 . 0.86 2.29 2.652(3) 105 yes
N2 H3 O2 . 0.86 2.06 2.742(3) 136 yes
C7 H7 O2 2_754 0.93 2.48 3.379(4) 163 yes
C10 H10C O2 . 0.96 2.55 2.905(3) 102 yes

loop_
_cod_related_entry_id
_cod_related_entry_database
_cod_related_entry_code
1 ChemSpider 4495098
